data_2010869
loop_
_publ_author_name
'Hosomi, Hiroyuki'
'Ohba, Shigeru'
'Aoyama, Hiromu'

_publ_section_title
;
 2-Isopropyl-4-methyl-4-phenyl-1,2,3,4-tetrahydroisoquinoline-1-thione
;
_journal_issue 4
_journal_name_full 'Acta Crystallographica Section C'
_journal_page_first e155
_journal_page_last e155
_journal_paper_doi 10.1107/S0108270100004054
_journal_volume 56
_journal_year 2000
_chemical_formula_moiety 'C19 H21 N1 S1'
_chemical_formula_sum 'C19 H21 N S'
_chemical_formula_weight 295.44
_chemical_name_systematic
;
2-Isopropyl-4-methyl-4-phenyl-3,4-dihydro-2H-isoquinoline-1-thione
;
_space_group_IT_number 19
_symmetry_cell_setting orthorhombic
_symmetry_space_group_name_Hall 'P 2ac 2ab'
_symmetry_space_group_name_H-M 'P 21 21 21'
_cell_angle_alpha 90
_cell_angle_beta 90
_cell_angle_gamma 90
_cell_formula_units_Z 4
_cell_length_a 11.1660(10)
_cell_length_b 13.4230(10)
_cell_length_c 10.8780(10)
_cell_measurement_reflns_used 25
_cell_measurement_temperature 298.0(10)
_cell_measurement_theta_max 14.8
_cell_measurement_theta_min 14.0
_cell_volume 1630.4(2)
_computing_cell_refinement 'MSC/AFC Diffractometer Control Software'
_computing_data_collection
;MSC/AFC Diffractometer Control Software
(Molecular Structure Corporation, 1993)
;
_computing_data_reduction 'TEXSAN (Molecular Structure Corporation, 1999)'
_computing_publication_material TEXSAN
_computing_structure_refinement 'SHELXL97 (Sheldrick, 1997)'
_computing_structure_solution 'SIR92 (Altomare et al., 1994)'
_diffrn_measurement_device_type 'Rigaku AFC-7R'
_diffrn_measurement_method \q-2\q
_diffrn_radiation_type 'Mo K\a'
_diffrn_radiation_wavelength .71073
_diffrn_reflns_av_R_equivalents .006
_diffrn_reflns_limit_h_max 16
_diffrn_reflns_limit_h_min 0
_diffrn_reflns_limit_k_max 19
_diffrn_reflns_limit_k_min -10
_diffrn_reflns_limit_l_max 16
_diffrn_reflns_limit_l_min -8
_diffrn_reflns_number 3090
_diffrn_reflns_theta_max 30.0
_diffrn_reflns_theta_min 2.5
_diffrn_standards_decay_% 0
_diffrn_standards_interval_count 150
_diffrn_standards_number 3
_exptl_absorpt_coefficient_mu .192
_exptl_absorpt_correction_T_max .947
_exptl_absorpt_correction_T_min .928
_exptl_absorpt_correction_type integration
_exptl_absorpt_process_details '(Coppens et al., 1965)'
_exptl_crystal_colour yellow
_exptl_crystal_density_diffrn 1.204
_exptl_crystal_density_method 'not measured'
_exptl_crystal_description prism
_exptl_crystal_size_max .55
_exptl_crystal_size_mid .4
_exptl_crystal_size_min .3
_refine_diff_density_max .15
_refine_diff_density_min -.27
_refine_ls_abs_structure_details 'Flack (1983), no Friedel pairs'
_refine_ls_abs_structure_Flack .10(10)
_refine_ls_extinction_method none
_refine_ls_goodness_of_fit_ref 1.06
_refine_ls_hydrogen_treatment noref
_refine_ls_number_parameters 190
_refine_ls_number_reflns 2684
_refine_ls_R_factor_gt .043
_refine_ls_shift/su_max .001
_refine_ls_structure_factor_coef Fsqd
_refine_ls_weighting_details 'w = 1/[\s^2^(Fo^2^) + (0.0601P)^2^+0.1846P] where P = (Fo^2^+2Fc^2^)/3'
_refine_ls_weighting_scheme calc
_refine_ls_wR_factor_ref .124
_reflns_number_gt 1963
_reflns_number_total 2684
_reflns_threshold_expression I>2\s(I)
_cod_data_source_file qa0254.cif
_cod_data_source_block I
_cod_original_formula_sum 'C19 H21 N1 S1'
_cod_database_code 2010869
_cod_database_fobs_code 2010869

loop_
_symmetry_equiv_pos_as_xyz
x,y,z
1/2-x,-y,1/2+z
1/2+x,1/2-y,-z
-x,1/2+y,1/2-z

loop_
_atom_site_label
_atom_site_fract_x
_atom_site_fract_y
_atom_site_fract_z
_atom_site_U_iso_or_equiv
_atom_site_adp_type
_atom_site_calc_flag
_atom_site_refinement_flags
_atom_site_occupancy
_atom_site_disorder_assembly
_atom_site_disorder_group
_atom_site_type_symbol
S1 .53579(9) -.13551(6) -.08369(7) .0790(3) Uani d . 1.00 . . S
N2 .6122(2) -.0496(2) .1220(2) .0552(5) Uani d . 1.00 . . N
C3 .5208(3) -.0816(2) .0550(2) .0533(6) Uani d . 1.00 . . C
C4 .3996(2) -.0670(2) .1092(2) .0502(5) Uani d . 1.00 . . C
C5 .3052(3) -.1315(2) .0786(3) .0663(8) Uani d . 1.00 . . C
C6 .1932(3) -.1184(2) .1312(3) .0730(9) Uani d . 1.00 . . C
C7 .1721(3) -.0401(3) .2103(3) .0703(8) Uani d . 1.00 . . C
C8 .2642(2) .0242(2) .2395(3) .0584(6) Uani d . 1.00 . . C
C9 .3790(2) .0111(2) .1922(2) .0475(5) Uani d . 1.00 . . C
C10 .7400(3) -.0672(3) .0899(3) .0767(9) Uani d . 1.00 . . C
C11 .8042(4) .0294(3) .0652(4) .1060(10) Uani d . 1.00 . . C
C12 .8002(3) -.1288(3) .1885(5) .1060(10) Uani d . 1.00 . . C
C13 .5899(2) .0029(2) .2383(2) .0550(6) Uani d . 1.00 . . C
C14 .4845(2) .0755(2) .2269(2) .0489(5) Uani d . 1.00 . . C
C15 .4665(3) .1232(3) .3543(3) .0682(7) Uani d . 1.00 . . C
C16 .5105(2) .1557(2) .1302(2) .0511(5) Uani d . 1.00 . . C
C17 .5992(3) .2267(2) .1516(4) .0763(9) Uani d . 1.00 . . C
C18 .6243(3) .2995(2) .0665(5) .0920(10) Uani d . 1.00 . . C
C19 .5647(4) .3018(2) -.0447(5) .0880(10) Uani d . 1.00 . . C
C20 .4782(3) .2330(2) -.0675(4) .0810(9) Uani d . 1.00 . . C
C21 .4501(3) .1606(2) .0186(3) .0616(7) Uani d . 1.00 . . C
H5 .3211 -.1853 .0205 .0813 Uiso calc . 1.00 . . H
H6 .1269 -.1638 .1146 .0900 Uiso calc . 1.00 . . H
H7 .0925 -.0292 .2471 .0834 Uiso calc . 1.00 . . H
H8 .2494 .0799 .2963 .0707 Uiso calc . 1.00 . . H
H10 .7426 -.1066 .0161 .0901 Uiso calc . 1.00 . . H
H11A .8845 .0185 .0407 .1286 Uiso calc . 1.00 . . H
H11B .7623 .0651 -.0007 .1286 Uiso calc . 1.00 . . H
H11C .8019 .0713 .1373 .1286 Uiso calc . 1.00 . . H
H12A .7546 -.1897 .2041 .1244 Uiso calc . 1.00 . . H
H12B .8798 -.1445 .1703 .1244 Uiso calc . 1.00 . . H
H12C .7982 -.0913 .2676 .1244 Uiso calc . 1.00 . . H
H13A .5734 -.0460 .3009 .0686 Uiso calc . 1.00 . . H
H13B .6613 .0390 .2607 .0686 Uiso calc . 1.00 . . H
H15A .5365 .1585 .3787 .0843 Uiso calc . 1.00 . . H
H15B .3994 .1697 .3508 .0843 Uiso calc . 1.00 . . H
H15C .4476 .0729 .4143 .0843 Uiso calc . 1.00 . . H
H17 .6435 .2237 .2299 .0910 Uiso calc . 1.00 . . H
H18 .6831 .3505 .0874 .1151 Uiso calc . 1.00 . . H
H19 .5865 .3522 -.1063 .1028 Uiso calc . 1.00 . . H
H20 .4357 .2345 -.1470 .1000 Uiso calc . 1.00 . . H
H21 .3852 .1137 .0026 .0760 Uiso calc . 1.00 . . H

loop_
_atom_site_aniso_label
_atom_site_aniso_U_11
_atom_site_aniso_U_22
_atom_site_aniso_U_33
_atom_site_aniso_U_12
_atom_site_aniso_U_13
_atom_site_aniso_U_23
S1 .1199(7) .0659(4) .0513(3) .0217(5) -.0125(4) -.0219(3)
N2 .0580(10) .0610(10) .0460(10) .0170(10) -.0051(10) -.0136(10)
C3 .079(2) .0371(9) .0430(10) .0110(10) -.0110(10) -.0051(8)
C4 .0630(10) .0410(10) .0470(10) .0000(10) -.0160(10) .0056(9)
C5 .092(2) .0450(10) .0620(10) -.0070(10) -.030(2) .0120(10)
C6 .070(2) .069(2) .080(2) -.021(2) -.027(2) .029(2)
C7 .0550(10) .079(2) .077(2) -.010(2) -.0080(10) .028(2)
C8 .0530(10) .0610(10) .0620(10) .0010(10) .0000(10) .0070(10)
C9 .0490(10) .0480(10) .0460(10) .0000(10) -.0050(10) .0040(10)
C10 .069(2) .090(2) .072(2) .022(2) .007(2) -.030(2)
C11 .095(3) .115(3) .107(3) .005(2) .049(2) .000(2)
C12 .074(2) .101(3) .143(4) .038(2) -.012(2) -.007(3)
C13 .0530(10) .0680(10) .0430(10) .0080(10) -.0060(10) -.0160(10)
C14 .0490(10) .0540(10) .0440(10) .0040(10) .0000(10) -.0141(10)
C15 .063(2) .088(2) .0540(10) .008(2) .0000(10) -.0290(10)
C16 .0490(10) .0430(10) .0620(10) -.0010(10) .0060(10) -.0158(10)
C17 .070(2) .066(2) .093(2) -.019(2) .000(2) -.025(2)
C18 .073(2) .058(2) .144(4) -.024(2) .018(2) -.015(2)
C19 .085(2) .051(2) .127(3) -.009(2) .029(2) .011(2)
C20 .094(2) .061(2) .088(2) -.012(2) .001(2) .019(2)
C21 .061(2) .0530(10) .070(2) -.0130(10) -.0050(10) .0050(10)

loop_
_atom_type_symbol
_atom_type_description
_atom_type_scat_dispersion_real
_atom_type_scat_dispersion_imag
_atom_type_scat_source
C C .003 .002
;International Tables for Crystallography
(1992, Vol. C)
;
H H .000 .000
;International Tables for Crystallography
(1992, Vol. C)
;
N N .006 .003
;International Tables for Crystallography
(1992, Vol. C)
;
S S .125 .123
;International Tables for Crystallography
(1992, Vol. C)
;

loop_
_geom_angle_atom_site_label_1
_geom_angle_atom_site_label_2
_geom_angle_atom_site_label_3
_geom_angle_site_symmetry_1
_geom_angle_site_symmetry_2
_geom_angle_site_symmetry_3
_geom_angle
_geom_angle_publ_flag
C3 N2 C10 1_555 1_555 1_555 123.9(2) no
C3 N2 C13 1_555 1_555 1_555 119.9(2) no
C10 N2 C13 1_555 1_555 1_555 116.2(2) no
S1 C3 N2 1_555 1_555 1_555 123.8(2) no
S1 C3 C4 1_555 1_555 1_555 120.2(2) no
N2 C3 C4 1_555 1_555 1_555 116.1(2) no
C3 C4 C5 1_555 1_555 1_555 120.5(2) no
C3 C4 C9 1_555 1_555 1_555 120.1(2) no
C5 C4 C9 1_555 1_555 1_555 119.4(2) no
C4 C5 C6 1_555 1_555 1_555 120.0(3) no
C4 C5 H5 1_555 1_555 1_555 118 no
C6 C5 H5 1_555 1_555 1_555 122 no
C5 C6 C7 1_555 1_555 1_555 120.6(3) no
C5 C6 H6 1_555 1_555 1_555 122 no
C7 C6 H6 1_555 1_555 1_555 118 no
C6 C7 C8 1_555 1_555 1_555 119.6(3) no
C6 C7 H7 1_555 1_555 1_555 121 no
C8 C7 H7 1_555 1_555 1_555 119 no
C7 C8 C9 1_555 1_555 1_555 121.4(3) no
C7 C8 H8 1_555 1_555 1_555 120 no
C9 C8 H8 1_555 1_555 1_555 119 no
C4 C9 C8 1_555 1_555 1_555 118.9(2) no
C4 C9 C14 1_555 1_555 1_555 117.5(2) no
C8 C9 C14 1_555 1_555 1_555 123.6(2) no
N2 C10 C11 1_555 1_555 1_555 111.2(3) no
N2 C10 C12 1_555 1_555 1_555 110.3(3) no
N2 C10 H10 1_555 1_555 1_555 108 no
C11 C10 C12 1_555 1_555 1_555 112.7(3) no
C11 C10 H10 1_555 1_555 1_555 108 no
C12 C10 H10 1_555 1_555 1_555 106 no
C10 C11 H11A 1_555 1_555 1_555 112 no
C10 C11 H11B 1_555 1_555 1_555 109 no
C10 C11 H11C 1_555 1_555 1_555 110 no
H11A C11 H11B 1_555 1_555 1_555 109 no
H11A C11 H11C 1_555 1_555 1_555 110 no
H11B C11 H11C 1_555 1_555 1_555 107 no
C10 C12 H12A 1_555 1_555 1_555 110 no
C10 C12 H12B 1_555 1_555 1_555 113 no
C10 C12 H12C 1_555 1_555 1_555 109 no
H12A C12 H12B 1_555 1_555 1_555 110 no
H12A C12 H12C 1_555 1_555 1_555 105 no
H12B C12 H12C 1_555 1_555 1_555 109 no
N2 C13 C14 1_555 1_555 1_555 111.5(2) no
N2 C13 H13A 1_555 1_555 1_555 108 no
N2 C13 H13B 1_555 1_555 1_555 109 no
C14 C13 H13A 1_555 1_555 1_555 110 no
C14 C13 H13B 1_555 1_555 1_555 110 no
H13A C13 H13B 1_555 1_555 1_555 109 no
C9 C14 C13 1_555 1_555 1_555 104.8(2) no
C9 C14 C15 1_555 1_555 1_555 111.2(2) no
C9 C14 C16 1_555 1_555 1_555 112.2(2) no
C13 C14 C15 1_555 1_555 1_555 107.0(2) no
C13 C14 C16 1_555 1_555 1_555 110.9(2) no
C15 C14 C16 1_555 1_555 1_555 110.6(2) no
C14 C15 H15A 1_555 1_555 1_555 111 no
C14 C15 H15B 1_555 1_555 1_555 109 no
C14 C15 H15C 1_555 1_555 1_555 110 no
H15A C15 H15B 1_555 1_555 1_555 109 no
H15A C15 H15C 1_555 1_555 1_555 110 no
H15B C15 H15C 1_555 1_555 1_555 108 no
C14 C16 C17 1_555 1_555 1_555 120.0(2) no
C14 C16 C21 1_555 1_555 1_555 122.7(2) no
C17 C16 C21 1_555 1_555 1_555 117.3(3) no
C16 C17 C18 1_555 1_555 1_555 121.2(3) no
C16 C17 H17 1_555 1_555 1_555 118 no
C18 C17 H17 1_555 1_555 1_555 121 no
C17 C18 C19 1_555 1_555 1_555 120.5(3) no
C17 C18 H18 1_555 1_555 1_555 119 no
C19 C18 H18 1_555 1_555 1_555 121 no
C18 C19 C20 1_555 1_555 1_555 119.1(4) no
C18 C19 H19 1_555 1_555 1_555 120 no
C20 C19 H19 1_555 1_555 1_555 121 no
C19 C20 C21 1_555 1_555 1_555 120.9(4) no
C19 C20 H20 1_555 1_555 1_555 119 no
C21 C20 H20 1_555 1_555 1_555 120 no
C16 C21 C20 1_555 1_555 1_555 120.9(3) no
C16 C21 H21 1_555 1_555 1_555 119 no
C20 C21 H21 1_555 1_555 1_555 120 no

loop_
_geom_bond_atom_site_label_1
_geom_bond_atom_site_label_2
_geom_bond_site_symmetry_1
_geom_bond_site_symmetry_2
_geom_bond_distance
_geom_bond_publ_flag
S1 C3 . . 1.681(2) yes
N2 C3 . . 1.326(3) yes
N2 C10 . . 1.488(4) no
N2 C13 . . 1.470(3) yes
C3 C4 . . 1.489(4) no
C4 C5 . . 1.405(4) no
C4 C9 . . 1.402(3) no
C5 C6 . . 1.387(5) no
C5 H5 . . .98 no
C6 C7 . . 1.378(5) no
C6 H6 . . .98 no
C7 C8 . . 1.380(4) no
C7 H7 . . .99 no
C8 C9 . . 1.393(4) no
C8 H8 . . .98 no
C9 C14 . . 1.510(3) yes
C10 C11 . . 1.505(6) no
C10 C12 . . 1.512(6) no
C10 H10 . . .96 no
C11 H11A . . .95 no
C11 H11B . . .98 no
C11 H11C . . .97 no
C12 H12A . . .98 no
C12 H12B . . .93 no
C12 H12C . . 1.00 no
C13 C14 . . 1.533(4) yes
C13 H13A . . .96 no
C13 H13B . . .96 no
C14 C15 . . 1.539(4) no
C14 C16 . . 1.533(3) no
C15 H15A . . .95 no
C15 H15B . . .98 no
C15 H15C . . .96 no
C16 C17 . . 1.394(4) no
C16 C21 . . 1.390(4) no
C17 C18 . . 1.375(6) no
C17 H17 . . .99 no
C18 C19 . . 1.381(7) no
C18 H18 . . .98 no
C19 C20 . . 1.359(5) no
C19 H19 . . .98 no
C20 C21 . . 1.386(4) no
C20 H20 . . .99 no
C21 H21 . . .98 no

loop_
_cod_related_entry_id
_cod_related_entry_database
_cod_related_entry_code
1 ChemSpider 21182550
